data_7010536
loop_
_publ_author_name
'Genge, Anthony R. J.'
'Hill, Nicholas J.'
'Levason, William'
'Reid, Gillian'

_publ_section_title
;
 Synthesis and properties of antimony(III) and bismuth(III) halide
 complexes of diphosphines and diarsines. Crystal structures of
 [Bi2I6{o-C6H4(AsMe2)2}2], [Sb2Br6{o-C6H4(PPh2)2}2],
 [Sb2Cl6{o-C6H4(AsMe2)2}], and [BiCl3{o-C6H4(P(O)Ph2)2}(thf)]
;
_journal_issue 7
_journal_name_full 'Journal of the Chemical Society, Dalton Transactions'
_journal_page_first 1007
_journal_paper_doi 10.1039/b010179f
_journal_year 2001
_chemical_formula_moiety 'C10 H16 As2 Cl6 Sb2 '
_chemical_formula_structural '[(SbCl3)2{o-C6H4(AsMe2)2}]'
_chemical_formula_sum 'C10 H16 As2 Cl6 Sb2'
_chemical_formula_weight 742.30
_space_group_IT_number 14
_symmetry_cell_setting monoclinic
_symmetry_Int_Tables_number 14
_symmetry_space_group_name_Hall '-P 2ybc'
_symmetry_space_group_name_H-M 'P 1 21/c 1'
_audit_creation_date 19101-01-03
_audit_creation_method 'by teXsan v1.8'
_cell_angle_alpha 90
_cell_angle_beta 98.93(1)
_cell_angle_gamma 90
_cell_formula_units_Z 4
_cell_length_a 8.487(2)
_cell_length_b 14.839(4)
_cell_length_c 16.866(3)
_cell_measurement_reflns_used 20
_cell_measurement_temperature 150.0(1)
_cell_measurement_theta_max 7.9
_cell_measurement_theta_min 7.1
_cell_volume 2098.3(8)
_computing_cell_refinement 'MSC/AFC Diffractometer Control'
_computing_data_collection 'MSC/AFC Diffractometer Control'
_computing_data_reduction 'teXsan (MSC, 1992-1997)'
_computing_publication_material 'teXsan (MSC, 1992-1997)'
_computing_structure_refinement 'teXsan (MSC, 1992-1997)'
_computing_structure_solution
;
DIRDIF92 PATTY (Beurskens, 1992)
;
_diffrn_ambient_temperature 150.0(1)
_diffrn_measurement_device_type 'Rigaku AFC7S'
_diffrn_measurement_method \w-2\q
_diffrn_orient_matrix_UB_11 -0.08817
_diffrn_orient_matrix_UB_12 -0.00300
_diffrn_orient_matrix_UB_13 -0.04673
_diffrn_orient_matrix_UB_21 0.05151
_diffrn_orient_matrix_UB_22 0.04953
_diffrn_orient_matrix_UB_23 -0.02704
_diffrn_orient_matrix_UB_31 0.06164
_diffrn_orient_matrix_UB_32 -0.04560
_diffrn_orient_matrix_UB_33 -0.02622
_diffrn_radiation_detector 'scintillation counter'
_diffrn_radiation_monochromator graphite
_diffrn_radiation_source 'X-ray tube'
_diffrn_radiation_type 'Mo K\a'
_diffrn_radiation_wavelength 0.71073
_diffrn_reflns_av_R_equivalents 0.04672
_diffrn_reflns_av_sigmaI/netI 0.050
_diffrn_reflns_limit_h_max 10
_diffrn_reflns_limit_h_min 0
_diffrn_reflns_limit_k_max 17
_diffrn_reflns_limit_k_min 0
_diffrn_reflns_limit_l_max 19
_diffrn_reflns_limit_l_min -20
_diffrn_reflns_number 4129
_diffrn_reflns_reduction_process 'Lp corrections applied'
_diffrn_reflns_theta_max 25.00
_diffrn_reflns_theta_min 2.43
_diffrn_standards_decay_% 1.74
_diffrn_standards_interval_count 150
_diffrn_standards_number 3
_exptl_absorpt_coefficient_mu 6.454
_exptl_absorpt_correction_T_max 1.000
_exptl_absorpt_correction_T_min 0.650
_exptl_absorpt_correction_type empirical
_exptl_absorpt_process_details
;
DIFABS (Walker & Stuart, 1983)
;
_exptl_crystal_colour colourless
_exptl_crystal_density_diffrn 2.350
_exptl_crystal_density_meas ?
_exptl_crystal_description 'lozenge-shaped crystal'
_exptl_crystal_F_000 1384.00
_exptl_crystal_size_max 0.65
_exptl_crystal_size_mid 0.60
_exptl_crystal_size_min 0.50
_refine_diff_density_max 1.40
_refine_diff_density_min -2.40
_refine_ls_abs_structure_details -
_refine_ls_abs_structure_Flack -
_refine_ls_extinction_coef -
_refine_ls_extinction_method none
_refine_ls_goodness_of_fit_all 3.188
_refine_ls_goodness_of_fit_ref 3.188
_refine_ls_hydrogen_treatment noref
_refine_ls_matrix_type full
_refine_ls_number_constraints 0
_refine_ls_number_parameters 181
_refine_ls_number_reflns 3231
_refine_ls_number_restraints 0
_refine_ls_R_factor_all 0.0466
_refine_ls_R_factor_gt 0.0466
_refine_ls_shift/su_max 0.0000
_refine_ls_shift/su_mean 0.0000
_refine_ls_structure_factor_coef F
_refine_ls_weighting_details 'w = 1/[\s^2^(Fo) + 0.00007|Fo|^2^]'
_refine_ls_weighting_scheme sigma
_refine_ls_wR_factor_all 0.0655
_refine_ls_wR_factor_ref 0.0655
_reflns_number_gt 3231
_reflns_number_total 3855
_reflns_threshold_expression I>2.00\s(I)
_cod_data_source_file b010179f.txt
_cod_data_source_block sbclas2_SbCl3_+_Diars
_cod_original_cell_volume 2098.2(8)
_cod_original_sg_symbol_H-M 'P 21/c     '
_cod_original_formula_sum 'C10 H16 As2 Cl6 Sb2 '
_cod_database_code 7010536

loop_
_symmetry_equiv_pos_as_xyz
'   +x,   +y,   +z'
'   -x,1/2+y,1/2-z'
'   -x,   -y,   -z'
'   +x,1/2-y,1/2+z'

loop_
_atom_site_label
_atom_site_fract_x
_atom_site_fract_y
_atom_site_fract_z
_atom_site_U_iso_or_equiv
_atom_site_occupancy
_atom_site_refinement_flags
_atom_site_adp_type
_atom_site_calc_flag
_atom_site_calc_attached_atom
Sb(1) 0.31294(7) -0.19265(4) 0.30580(4) 0.0166(2) 1.000 . Uani d ?
Sb(2) 0.17807(8) 0.05439(4) 0.19263(4) 0.0196(2) 1.000 . Uani d ?
As(1) 0.5817(1) -0.10875(6) 0.36720(6) 0.0158(3) 1.000 . Uani d ?
As(2) 0.3655(1) -0.27395(6) 0.44827(6) 0.0157(3) 1.000 . Uani d ?
Cl(1) 0.5163(3) -0.3097(2) 0.2721(2) 0.0286(7) 1.000 . Uani d ?
Cl(2) 0.1865(3) -0.0683(2) 0.3824(2) 0.0290(7) 1.000 . Uani d ?
Cl(3) 0.4041(3) -0.0604(2) 0.1747(1) 0.0240(6) 1.000 . Uani d ?
Cl(4) 0.1729(3) 0.1013(2) 0.0590(2) 0.0343(8) 1.000 . Uani d ?
Cl(5) -0.0075(3) -0.0636(2) 0.1581(2) 0.0328(8) 1.000 . Uani d ?
Cl(6) -0.0525(4) 0.1673(2) 0.2031(2) 0.0453(9) 1.000 . Uani d ?
C(1) 0.567(1) 0.0181(7) 0.3891(7) 0.032(3) 1.000 . Uani d ?
C(2) 0.760(1) -0.1189(8) 0.3094(7) 0.031(3) 1.000 . Uani d ?
C(3) 0.655(1) -0.1632(6) 0.4706(5) 0.019(2) 1.000 . Uani d ?
C(4) 0.802(1) -0.1350(6) 0.5124(6) 0.020(3) 1.000 . Uani d ?
C(5) 0.859(1) -0.1710(7) 0.5858(6) 0.023(3) 1.000 . Uani d ?
C(6) 0.772(1) -0.2351(7) 0.6202(6) 0.023(3) 1.000 . Uani d ?
C(7) 0.626(1) -0.2641(7) 0.5795(6) 0.022(3) 1.000 . Uani d ?
C(8) 0.566(1) -0.2283(6) 0.5031(6) 0.019(3) 1.000 . Uani d ?
C(9) 0.383(1) -0.4033(7) 0.4464(6) 0.026(3) 1.000 . Uani d ?
C(10) 0.209(1) -0.2497(7) 0.5180(6) 0.028(3) 1.000 . Uani d ?
H(1) 0.4934 0.0275 0.4252 0.038 1.000 . Uiso c ?
H(2) 0.5326 0.0495 0.3404 0.038 1.000 . Uiso c ?
H(3) 0.6693 0.0399 0.4126 0.038 1.000 . Uiso c ?
H(4) 0.7328 -0.0926 0.2577 0.038 1.000 . Uiso c ?
H(5) 0.8495 -0.0883 0.3380 0.038 1.000 . Uiso c ?
H(6) 0.7857 -0.1806 0.3039 0.038 1.000 . Uiso c ?
H(7) 0.8621 -0.0906 0.4897 0.024 1.000 . Uiso c ?
H(8) 0.9594 -0.1518 0.6135 0.028 1.000 . Uiso c ?
H(9) 0.8122 -0.2592 0.6716 0.027 1.000 . Uiso c ?
H(10) 0.5658 -0.3080 0.6030 0.026 1.000 . Uiso c ?
H(11) 0.2824 -0.4287 0.4260 0.032 1.000 . Uiso c ?
H(12) 0.4176 -0.4249 0.4993 0.032 1.000 . Uiso c ?
H(13) 0.4587 -0.4201 0.4129 0.032 1.000 . Uiso c ?
H(14) 0.2454 -0.2736 0.5698 0.033 1.000 . Uiso c ?
H(15) 0.1945 -0.1865 0.5218 0.033 1.000 . Uiso c ?
H(16) 0.1105 -0.2771 0.4964 0.033 1.000 . Uiso c ?

loop_
_atom_site_aniso_label
_atom_site_aniso_U_11
_atom_site_aniso_U_22
_atom_site_aniso_U_33
_atom_site_aniso_U_12
_atom_site_aniso_U_13
_atom_site_aniso_U_23
Sb(1) 0.0188(4) 0.0153(3) 0.0155(4) -0.0007(2) 0.0017(3) 0.0005(2)
Sb(2) 0.0221(4) 0.0173(4) 0.0194(4) 0.0022(3) 0.0030(3) -0.0001(3)
As(1) 0.0179(5) 0.0156(5) 0.0145(5) -0.0029(4) 0.0042(4) 0.0015(4)
As(2) 0.0178(5) 0.0153(5) 0.0150(5) -0.0014(4) 0.0059(4) 0.0005(4)
Cl(1) 0.040(2) 0.022(1) 0.027(1) 0.004(1) 0.014(1) -0.002(1)
Cl(2) 0.024(1) 0.024(1) 0.040(2) 0.006(1) 0.006(1) -0.004(1)
Cl(3) 0.027(1) 0.024(1) 0.023(1) 0.007(1) 0.010(1) 0.005(1)
Cl(4) 0.036(2) 0.041(2) 0.027(1) 0.003(1) 0.006(1) 0.016(1)
Cl(5) 0.034(2) 0.032(1) 0.033(2) -0.012(1) 0.007(1) -0.001(1)
Cl(6) 0.037(2) 0.054(2) 0.041(2) 0.025(1) -0.009(1) -0.019(1)
C(1) 0.048(7) 0.013(5) 0.032(6) -0.006(5) 0.001(5) 0.002(5)
C(2) 0.025(6) 0.047(7) 0.025(6) -0.006(5) 0.013(5) -0.002(5)
C(3) 0.032(6) 0.018(5) 0.009(4) 0.007(4) 0.007(4) -0.001(4)
C(4) 0.016(5) 0.022(5) 0.024(5) -0.006(4) 0.005(4) -0.001(4)
C(5) 0.019(5) 0.030(6) 0.019(5) -0.002(4) -0.003(4) -0.008(4)
C(6) 0.026(6) 0.032(6) 0.011(5) 0.009(4) 0.003(4) 0.002(4)
C(7) 0.020(5) 0.023(5) 0.022(5) -0.004(4) 0.005(4) 0.002(4)
C(8) 0.033(6) 0.011(4) 0.015(5) 0.004(4) 0.011(4) -0.002(4)
C(9) 0.033(6) 0.022(5) 0.024(6) 0.003(4) 0.007(5) 0.007(4)
C(10) 0.026(6) 0.034(6) 0.027(6) -0.003(5) 0.017(5) 0.000(5)

loop_
_atom_type_symbol
_atom_type_oxidation_number
_atom_type_number_in_cell
_atom_type_scat_dispersion_real
_atom_type_scat_dispersion_imag
_atom_type_scat_source
C 0 40 0.002 0.002
;International Tables for Crystallography
(1992, Vol. C, Tables 4.2.6.8 and 6.1.1.1)
;
H 0 64 0.000 0.000
;International Tables for Crystallography
(1992, Vol. C, Table 6.1.1.2)
;
As 0 8 -0.030 2.007
;International Tables for Crystallography
(1992, Vol. C, Tables 4.2.6.8 and 6.1.1.1)
;
Cl 0 24 0.132 0.159
;International Tables for Crystallography
(1992, Vol. C, Tables 4.2.6.8 and 6.1.1.1)
;
Sb 0 8 -0.816 1.546
;International Tables for Crystallography
(1992, Vol. C, Tables 4.2.6.8 and 6.1.1.1)
;

loop_
_geom_angle_atom_site_label_1
_geom_angle_atom_site_label_2
_geom_angle_atom_site_label_3
_geom_angle
_geom_angle_site_symmetry_1
_geom_angle_site_symmetry_2
_geom_angle_site_symmetry_3
_geom_angle_publ_flag
As(1) Sb(1) As(2) 81.23(3) . . . yes
As(1) Sb(1) Cl(1) 80.69(7) . . . yes
As(1) Sb(1) Cl(2) 82.45(6) . . . yes
As(1) Sb(1) Cl(3) 72.06(5) . . . yes
As(1) Sb(1) Cl(6) 156.49(6) . . 2_545 yes
As(2) Sb(1) Cl(1) 82.51(6) . . . yes
As(2) Sb(1) Cl(2) 84.07(7) . . . yes
As(2) Sb(1) Cl(3) 153.21(6) . . . yes
As(2) Sb(1) Cl(6*) 75.65(6) . . 2_545 yes
Cl(1) Sb(1) Cl(2) 159.84(9) . . . yes
Cl(1) Sb(1) Cl(3) 91.08(7) . . . yes
Cl(1) Sb(1) Cl(6*) 92.04(9) . . 2_545 yes
Cl(2) Sb(1) Cl(3) 94.17(7) . . . yes
Cl(2) Sb(1) Cl(6*) 99.14(9) . . 2_545 yes
Cl(3) Sb(1) Cl(6*) 130.77(8) . . 2_545 yes
Cl(3) Sb(2) Cl(4) 89.27(9) . . . yes
Cl(3) Sb(2) Cl(5) 87.83(9) . . . yes
Cl(3) Sb(2) Cl(6) 177.20(9) . . . yes
Cl(4) Sb(2) Cl(5) 94.1(1) . . . yes
Cl(4) Sb(2) Cl(6) 88.4(1) . . . yes
Cl(5) Sb(2) Cl(6) 90.8(1) . . . yes
Sb(1) As(1) C(1) 117.1(4) . . . yes
Sb(1) As(1) C(2) 117.3(3) . . . yes
Sb(1) As(1) C(3) 107.0(3) . . . yes
C(1) As(1) C(2) 104.5(5) . . . yes
C(1) As(1) C(3) 104.8(4) . . . yes
C(2) As(1) C(3) 104.7(5) . . . yes
Sb(1) As(2) C(8) 106.6(3) . . . yes
Sb(1) As(2) C(9) 116.0(3) . . . yes
Sb(1) As(2) C(10) 115.4(3) . . . yes
C(8) As(2) C(9) 107.0(4) . . . yes
C(8) As(2) C(10) 106.3(4) . . . yes
C(9) As(2) C(10) 105.0(4) . . . yes
Sb(1) Cl(3) Sb(2) 93.45(7) . . . yes
Sb(1*) Cl(6) Sb(2) 172.5(1) 2 . . yes
As(1) C(3) C(4) 117.9(7) . . . yes
As(1) C(3) C(8) 121.8(8) . . . yes
C(4) C(3) C(8) 120.4(9) . . . yes
C(3) C(4) C(5) 120.2(9) . . . yes
C(4) C(5) C(6) 120.7(9) . . . yes
C(5) C(6) C(7) 119.8(9) . . . yes
C(6) C(7) C(8) 120.0(9) . . . yes
As(2) C(8) C(3) 123.2(8) . . . yes
As(2) C(8) C(7) 118.0(7) . . . yes
C(3) C(8) C(7) 118.8(9) . . . yes

loop_
_geom_bond_atom_site_label_1
_geom_bond_atom_site_label_2
_geom_bond_distance
_geom_bond_site_symmetry_1
_geom_bond_site_symmetry_2
_geom_bond_publ_flag
Sb(1) As(1) 2.663(1) . . yes
Sb(1) As(2) 2.664(1) . . yes
Sb(1) Cl(1) 2.573(2) . . yes
Sb(1) Cl(2) 2.580(2) . . yes
Sb(1) Cl(3) 3.141(2) . . yes
Sb(1) Cl(6) 3.020(3) . 2_545 yes
Sb(2) Cl(3) 2.618(2) . . yes
Sb(2) Cl(4) 2.352(3) . . yes
Sb(2) Cl(5) 2.366(3) . . yes
Sb(2) Cl(6) 2.603(3) . . yes
As(1) C(1) 1.93(1) . . yes
As(1) C(2) 1.93(1) . . yes
As(1) C(3) 1.936(9) . . yes
As(2) C(8) 1.93(1) . . yes
As(2) C(9) 1.93(1) . . yes
As(2) C(10) 1.939(9) . . yes
C(1) H(1) 0.95 . . no
C(1) H(2) 0.95 . . no
C(1) H(3) 0.95 . . no
C(2) H(4) 0.95 . . no
C(2) H(5) 0.95 . . no
C(2) H(6) 0.95 . . no
C(3) C(4) 1.39(1) . . yes
C(3) C(8) 1.39(1) . . yes
C(4) C(5) 1.37(1) . . yes
C(4) H(7) 0.95 . . no
C(5) C(6) 1.39(1) . . yes
C(5) H(8) 0.95 . . no
C(6) C(7) 1.39(1) . . yes
C(6) H(9) 0.95 . . no
C(7) C(8) 1.41(1) . . yes
C(7) H(10) 0.95 . . no
C(9) H(11) 0.95 . . no
C(9) H(12) 0.95 . . no
C(9) H(13) 0.95 . . no
C(10) H(14) 0.95 . . no
C(10) H(15) 0.95 . . no
C(10) H(16) 0.95 . . no

loop_
_geom_contact_atom_site_label_1
_geom_contact_atom_site_label_2
_geom_contact_distance
_geom_contact_site_symmetry_1
_geom_contact_site_symmetry_2
_geom_contact_publ_flag
Sb(2) Cl(1) 3.267(3) . 2_655 no
